data_3000527
loop_
_publ_author_name
'Morgan Redington'

_journal_name_full 'To be published in Chemistry of Materials'
_chemical_formula_sum 'Ca H14 Li2'
_space_group_name_Hall 'P 1'
_space_group_name_H-M_alt 'P 1'
_cell_angle_alpha 89.9755272591
_cell_angle_beta 71.0846661280
_cell_angle_gamma 89.3736644650
_cell_length_a 3.3322711007
_cell_length_b 4.7121240929
_cell_length_c 4.7300852396
_cell_volume 70.257
_cod_database_code 3000527
_cod_hold_until_date 2024-11-17
_cod_depositor_requested_release_date 2024-11-17

loop_
_atom_site_label
_atom_site_fract_x
_atom_site_fract_y
_atom_site_fract_z
? ? ? ?
